data_4309726
loop_
_publ_author_name
'Adam P. Cole'
'Viswanath Mahadevan'
'Liviu M. Mirica'
'Xavier Ottenwaelder'
'T. Daniel P. Stack'

_publ_section_title
;
Bis(\m-oxo)dicopper(III) Complexes of a Homologous Series of Simple
Peralkylated 1,2-Diamines: Steric Modulation of Structure, Stability, and
Reactivity
;
_journal_name_full 'Inorganic Chemistry'
_journal_page_first 7345
_journal_page_last 7364
_journal_paper_doi 10.1021/ic050331i
_journal_volume 44
_journal_year 2005
_chemical_absolute_configuration ad
_chemical_formula_moiety 'C24 H52 Cu2 N4 O2, 2(C F3 O3 S), 4(C H2 Cl2)'
_chemical_formula_sum 'C30 H60 Cl8 Cu2 F6 N4 O8 S2'
_chemical_formula_weight 1193.62
_chemical_name_systematic
; 
 di-\m-oxo-bis(N,N'-diethyl-N,N'-dimethyl-(1R,2R)-trans-cyclohexanediamine-
\k^2^N,N')copper(III) bis(trifluoromethanesulfonate) dichloromethane solvate 
;
_space_group_IT_number 4
_symmetry_cell_setting monoclinic
_symmetry_space_group_name_Hall 'P 2yb'
_symmetry_space_group_name_H-M 'P 1 21 1'
_atom_sites_solution_hydrogens geom
_atom_sites_solution_primary direct
_atom_sites_solution_secondary difmap
_audit_creation_method SHELXL-97
_cell_angle_alpha 90
_cell_angle_beta 108.387(1)
_cell_angle_gamma 90
_cell_formula_units_Z 2
_cell_length_a 12.1336(2)
_cell_length_b 11.9387(3)
_cell_length_c 18.4717(3)
_cell_measurement_reflns_used 6569
_cell_measurement_temperature 143(2)
_cell_measurement_theta_max 23.66
_cell_measurement_theta_min 1.16
_cell_volume 2539.19(9)
_computing_cell_refinement 'Siemens SAINT (Siemens, 1995)'
_computing_data_collection 'Siemens SMART (Siemens, 1995)'
_computing_data_reduction 'Siemens SAINT (Siemens, 1995)'
_computing_molecular_graphics 'Ortep-3 for Windows: LJ Farrugia, J. Appl. Cryst (1997), 30, 565'
_computing_publication_material 'CIFTAB, Sheldrick 1993; CRYSTAL MS Word Macro; Adam Cole 2003'
_computing_structure_refinement 'SHELXL-97 (Sheldrick, 1997)'
_computing_structure_solution 'SHELXS-97 (Sheldrick, 1990)'
_diffrn_ambient_temperature 143(2)
_diffrn_measured_fraction_theta_full 0.953
_diffrn_measured_fraction_theta_max 0.953
_diffrn_measurement_device_type 'Siemens SMART CCD'
_diffrn_measurement_method '\w scans'
_diffrn_radiation_monochromator graphite
_diffrn_radiation_source 'fine-focus sealed tube'
_diffrn_radiation_type MoK\a
_diffrn_radiation_wavelength 0.71069
_diffrn_reflns_av_R_equivalents 0.0000
_diffrn_reflns_av_sigmaI/netI 0.0699
_diffrn_reflns_limit_h_max 13
_diffrn_reflns_limit_h_min -13
_diffrn_reflns_limit_k_max 13
_diffrn_reflns_limit_k_min -13
_diffrn_reflns_limit_l_max 20
_diffrn_reflns_limit_l_min -15
_diffrn_reflns_number 6447
_diffrn_reflns_theta_full 23.66
_diffrn_reflns_theta_max 23.66
_diffrn_reflns_theta_min 1.77
_diffrn_standards_decay_% 'not measured'
_diffrn_standards_interval_count 'not measured'
_diffrn_standards_interval_time 'not measured'
_diffrn_standards_number 'not measured'
_exptl_absorpt_coefficient_mu 1.408
_exptl_absorpt_correction_T_max 0.870
_exptl_absorpt_correction_T_min 0.715
_exptl_absorpt_correction_type multi-scan
_exptl_absorpt_process_details 'XPREP: (v 5.03) Siemens Industrial Automation, Inc.: Madison, WI (1995)'
_exptl_crystal_colour brown
_exptl_crystal_density_diffrn 1.561
_exptl_crystal_density_method 'not measured'
_exptl_crystal_description cubic
_exptl_crystal_F_000 1224
_exptl_crystal_size_max 0.20
_exptl_crystal_size_mid 0.10
_exptl_crystal_size_min 0.10
_refine_diff_density_max 0.875
_refine_diff_density_min -0.706
_refine_diff_density_rms 0.084
_refine_ls_abs_structure_details 'Flack H D (1983), Acta Cryst. A39, 876-881'
_refine_ls_abs_structure_Flack -0.04(2)
_refine_ls_extinction_coef 0.0022(3)
_refine_ls_extinction_expression Fc^*^=kFc[1+0.001xFc^2^\l^3^/sin(2\q)]^-1/4^
_refine_ls_extinction_method SHELXL
_refine_ls_goodness_of_fit_ref 1.075
_refine_ls_hydrogen_treatment constr
_refine_ls_matrix_type full
_refine_ls_number_parameters 550
_refine_ls_number_reflns 6446
_refine_ls_number_restraints 8
_refine_ls_restrained_S_all 1.076
_refine_ls_R_factor_all 0.0653
_refine_ls_R_factor_gt 0.0550
_refine_ls_shift/su_max 0.014
_refine_ls_shift/su_mean 0.001
_refine_ls_structure_factor_coef Fsqd
_refine_ls_weighting_details 'calc w=1/[\s^2^(Fo^2^)+(0.0137P)^2^+10.5184P] where P=(Fo^2^+2Fc^2^)/3'
_refine_ls_weighting_scheme calc
_refine_ls_wR_factor_gt 0.1211
_refine_ls_wR_factor_ref 0.1287
_reflns_number_gt 5722
_reflns_number_total 6446
_reflns_threshold_expression >2sigma(I)
_cod_data_source_file ic050331isi20050303_080925_5.cif
_cod_data_source_block 3b
_cod_original_sg_symbol_H-M 'P 21'
_cod_database_code 4309726

loop_
_symmetry_equiv_pos_as_xyz
'x, y, z'
'-x, y+1/2, -z'

loop_
_atom_site_label
_atom_site_type_symbol
_atom_site_fract_x
_atom_site_fract_y
_atom_site_fract_z
_atom_site_U_iso_or_equiv
_atom_site_adp_type
_atom_site_occupancy
_atom_site_symmetry_multiplicity
_atom_site_calc_flag
_atom_site_refinement_flags
_atom_site_disorder_assembly
_atom_site_disorder_group
Cu1 Cu 0.08089(9) 0.31946(8) 0.27872(5) 0.0314(3) Uani 1 1 d . . .
Cu2 Cu -0.12600(9) 0.20535(8) 0.23745(5) 0.0328(3) Uani 1 1 d . . .
Cl1 Cl 0.8212(3) 0.3682(3) 0.44487(18) 0.0846(10) Uani 1 1 d . . .
Cl2 Cl 0.8289(3) 0.3301(3) 0.60236(15) 0.0730(8) Uani 1 1 d . . .
Cl3 Cl 0.8295(4) 0.3449(3) 0.8202(3) 0.1311(19) Uani 1 1 d . . .
Cl4 Cl 1.0084(3) 0.3888(3) 0.96554(17) 0.0744(9) Uani 1 1 d . . .
Cl5 Cl 0.1481(3) 0.1014(3) 0.98819(15) 0.0675(8) Uani 1 1 d . . .
Cl6 Cl 0.1954(2) 0.1787(2) 0.85176(13) 0.0593(7) Uani 1 1 d . . .
Cl7 Cl 0.2456(2) 0.1488(2) 0.67987(13) 0.0562(7) Uani 1 1 d . . .
Cl8 Cl 0.1047(2) 0.2535(2) 0.53696(14) 0.0565(7) Uani 1 1 d . . .
S1 S 0.6638(2) -0.0088(2) 0.93304(12) 0.0477(6) Uani 1 1 d . . .
S2 S 0.5891(3) 0.0121(3) 0.41588(16) 0.0749(11) Uani 1 1 d . . .
F1 F 0.5412(5) 0.1661(5) 0.9511(3) 0.0592(16) Uani 1 1 d . . .
F2 F 0.4453(6) 0.0412(7) 0.8747(6) 0.125(4) Uani 1 1 d . . .
F3 F 0.5558(8) 0.1480(6) 0.8399(4) 0.095(3) Uani 1 1 d . . .
F4 F 0.4863(6) -0.1657(5) 0.4419(3) 0.079(2) Uani 1 1 d . . .
F5 F 0.4086(8) 0.0092(7) 0.4495(4) 0.112(3) Uani 1 1 d U . .
F6 F 0.3963(6) -0.0796(6) 0.3377(3) 0.083(2) Uani 1 1 d . . .
O1 O -0.0735(5) 0.3467(5) 0.2433(3) 0.0365(14) Uani 1 1 d . . .
O2 O 0.0267(5) 0.1786(5) 0.2800(3) 0.0375(14) Uani 1 1 d . . .
O3 O 0.6443(12) -0.0550(9) 0.9975(5) 0.144(6) Uani 1 1 d . . .
O4 O 0.6481(7) -0.0860(5) 0.8703(3) 0.0530(18) Uani 1 1 d . . .
O5 O 0.7640(7) 0.0606(9) 0.9476(7) 0.122(4) Uani 1 1 d . . .
O6 O 0.6610(6) 0.0180(6) 0.4918(3) 0.0560(19) Uani 1 1 d . . .
O7 O 0.5636(6) 0.1080(5) 0.3704(4) 0.0500(17) Uani 1 1 d . . .
O8 O 0.6336(9) -0.0933(11) 0.3683(5) 0.118(4) Uani 1 1 d . . .
N1 N 0.1250(6) 0.4737(6) 0.2739(3) 0.0296(15) Uani 1 1 d . . .
N2 N 0.2449(6) 0.2768(6) 0.3162(4) 0.0317(16) Uani 1 1 d . . .
N3 N -0.2863(6) 0.2437(6) 0.1849(3) 0.0323(16) Uani 1 1 d . . .
N4 N -0.1707(6) 0.0497(6) 0.2365(4) 0.0316(16) Uani 1 1 d . . .
C1 C 0.2520(7) 0.4838(7) 0.3157(4) 0.0323(19) Uani 1 1 d . . .
H1 H 0.2612 0.4869 0.3714 0.039 Uiso 1 1 calc R . .
C2 C 0.3121(7) 0.3773(7) 0.3020(4) 0.0328(19) Uani 1 1 d . . .
H2 H 0.3077 0.3761 0.2471 0.039 Uiso 1 1 calc R . .
C3 C 0.4422(7) 0.3777(8) 0.3504(5) 0.036(2) Uani 1 1 d . . .
H3A H 0.4496 0.3789 0.4053 0.043 Uiso 1 1 calc R . .
H3B H 0.4800 0.3087 0.3401 0.043 Uiso 1 1 calc R . .
C4 C 0.5022(7) 0.4797(8) 0.3309(5) 0.043(2) Uani 1 1 d . . .
H4A H 0.5000 0.4752 0.2769 0.051 Uiso 1 1 calc R . .
H4B H 0.5846 0.4806 0.3632 0.051 Uiso 1 1 calc R . .
C5 C 0.4423(8) 0.5889(7) 0.3435(5) 0.037(2) Uani 1 1 d . . .
H5A H 0.4507 0.5969 0.3983 0.044 Uiso 1 1 calc R . .
H5B H 0.4806 0.6539 0.3282 0.044 Uiso 1 1 calc R . .
C6 C 0.3136(7) 0.5881(8) 0.2969(5) 0.037(2) Uani 1 1 d . . .
H6A H 0.3054 0.5883 0.2419 0.044 Uiso 1 1 calc R . .
H6B H 0.2762 0.6567 0.3082 0.044 Uiso 1 1 calc R . .
C7 C 0.2682(8) 0.2518(8) 0.3992(4) 0.036(2) Uani 1 1 d . . .
H7A H 0.2142 0.1940 0.4049 0.054 Uiso 1 1 calc R . .
H7B H 0.2574 0.3201 0.4257 0.054 Uiso 1 1 calc R . .
H7C H 0.3481 0.2251 0.4213 0.054 Uiso 1 1 calc R . .
C8 C 0.2660(8) 0.1739(7) 0.2767(5) 0.040(2) Uani 1 1 d . . .
H8A H 0.2272 0.1098 0.2926 0.048 Uiso 1 1 calc R . .
H8B H 0.3504 0.1583 0.2936 0.048 Uiso 1 1 calc R . .
C9 C 0.2226(9) 0.1816(8) 0.1894(5) 0.050(2) Uani 1 1 d . . .
H9A H 0.1384 0.1936 0.1719 0.075 Uiso 1 1 calc R . .
H9B H 0.2406 0.1118 0.1677 0.075 Uiso 1 1 calc R . .
H9C H 0.2610 0.2444 0.1730 0.075 Uiso 1 1 calc R . .
C10 C 0.0953(8) 0.5009(8) 0.1890(4) 0.040(2) Uani 1 1 d . . .
H10A H 0.1057 0.5813 0.1827 0.059 Uiso 1 1 calc R . .
H10B H 0.0145 0.4802 0.1626 0.059 Uiso 1 1 calc R . .
H10C H 0.1468 0.4587 0.1675 0.059 Uiso 1 1 calc R . .
C11 C 0.0533(8) 0.5487(8) 0.3071(4) 0.037(2) Uani 1 1 d . . .
H11A H -0.0284 0.5466 0.2736 0.044 Uiso 1 1 calc R . .
H11B H 0.0814 0.6267 0.3078 0.044 Uiso 1 1 calc R . .
C12 C 0.0577(8) 0.5161(9) 0.3873(5) 0.050(2) Uani 1 1 d . . .
H12A H 0.0274 0.4399 0.3868 0.075 Uiso 1 1 calc R . .
H12B H 0.0102 0.5683 0.4057 0.075 Uiso 1 1 calc R . .
H12C H 0.1382 0.5189 0.4210 0.075 Uiso 1 1 calc R . .
C13 C -0.3527(7) 0.1378(7) 0.1576(4) 0.0315(19) Uani 1 1 d . . .
H13 H -0.3369 0.1152 0.1097 0.038 Uiso 1 1 calc R . .
C18 C -0.4823(8) 0.1440(7) 0.1393(5) 0.038(2) Uani 1 1 d . . .
H18A H -0.5136 0.2019 0.0998 0.045 Uiso 1 1 calc R . .
H18B H -0.5014 0.1662 0.1856 0.045 Uiso 1 1 calc R . .
C17 C -0.5401(8) 0.0299(8) 0.1102(5) 0.043(2) Uani 1 1 d . . .
H17A H -0.6250 0.0355 0.1000 0.051 Uiso 1 1 calc R . .
H17B H -0.5259 0.0099 0.0618 0.051 Uiso 1 1 calc R . .
C16 C -0.4903(8) -0.0601(9) 0.1695(5) 0.044(2) Uani 1 1 d . . .
H16A H -0.5255 -0.1333 0.1498 0.053 Uiso 1 1 calc R . .
H16B H -0.5102 -0.0428 0.2163 0.053 Uiso 1 1 calc R . .
C15 C -0.3569(8) -0.0678(7) 0.1892(5) 0.037(2) Uani 1 1 d . . .
H15A H -0.3263 -0.1252 0.2292 0.044 Uiso 1 1 calc R . .
H15B H -0.3369 -0.0906 0.1433 0.044 Uiso 1 1 calc R . .
C14 C -0.3015(8) 0.0452(7) 0.2174(5) 0.034(2) Uani 1 1 d . . .
H14 H -0.3208 0.0646 0.2647 0.041 Uiso 1 1 calc R . .
C19 C -0.3309(8) 0.3055(8) 0.2429(5) 0.044(2) Uani 1 1 d . . .
H19A H -0.4137 0.3222 0.2199 0.066 Uiso 1 1 calc R . .
H19B H -0.2876 0.3756 0.2580 0.066 Uiso 1 1 calc R . .
H19C H -0.3198 0.2582 0.2880 0.066 Uiso 1 1 calc R . .
C20 C -0.2953(8) 0.3254(8) 0.1197(5) 0.045(2) Uani 1 1 d . . .
H20A H -0.3779 0.3322 0.0882 0.054 Uiso 1 1 calc R . .
H20B H -0.2687 0.4001 0.1414 0.054 Uiso 1 1 calc R . .
C21 C -0.2252(10) 0.2908(8) 0.0689(5) 0.057(3) Uani 1 1 d . . .
H21A H -0.1436 0.2817 0.0997 0.085 Uiso 1 1 calc R . .
H21B H -0.2314 0.3486 0.0301 0.085 Uiso 1 1 calc R . .
H21C H -0.2550 0.2197 0.0439 0.085 Uiso 1 1 calc R . .
C22 C -0.1253(9) -0.0070(9) 0.1783(5) 0.049(2) Uani 1 1 d . . .
H22A H -0.1350 -0.0883 0.1807 0.073 Uiso 1 1 calc R . .
H22B H -0.0428 0.0106 0.1893 0.073 Uiso 1 1 calc R . .
H22C H -0.1687 0.0199 0.1271 0.073 Uiso 1 1 calc R . .
C23 C -0.1115(9) -0.0052(8) 0.3129(5) 0.053(3) Uani 1 1 d . . .
H23A H -0.1480 -0.0791 0.3141 0.064 Uiso 1 1 calc R . .
H23B H -0.0289 -0.0184 0.3177 0.064 Uiso 1 1 calc R . .
C24 C -0.1173(10) 0.0628(10) 0.3807(5) 0.060(3) Uani 1 1 d . . .
H24A H -0.0722 0.1318 0.3841 0.091 Uiso 1 1 calc R . .
H24B H -0.0851 0.0189 0.4275 0.091 Uiso 1 1 calc R . .
H24C H -0.1984 0.0817 0.3745 0.091 Uiso 1 1 calc R . .
C25 C 0.5472(9) 0.0919(8) 0.8985(5) 0.047(3) Uani 1 1 d U . .
C26 C 0.4610(11) -0.0604(10) 0.4089(6) 0.069(3) Uani 1 1 d U . .
C27 C 0.7683(14) 0.2908(13) 0.5058(7) 0.106(6) Uani 1 1 d . . .
H27A H 0.7847 0.2106 0.5004 0.127 Uiso 1 1 calc R . .
H27B H 0.6829 0.3000 0.4904 0.127 Uiso 1 1 calc R . .
C28 C 0.8967(14) 0.3005(13) 0.9093(7) 0.109(5) Uani 1 1 d . . .
H28A H 0.9304 0.2257 0.9065 0.131 Uiso 1 1 calc R . .
H28B H 0.8378 0.2913 0.9357 0.131 Uiso 1 1 calc R . .
C29 C 0.2378(10) 0.1861(10) 0.9518(6) 0.064(3) Uani 1 1 d . . .
H29A H 0.2332 0.2647 0.9676 0.077 Uiso 1 1 calc R . .
H29B H 0.3194 0.1611 0.9734 0.077 Uiso 1 1 calc R . .
C30 C 0.2340(10) 0.1840(11) 0.5851(6) 0.068(3) Uani 1 1 d . . .
H30A H 0.3004 0.2324 0.5853 0.081 Uiso 1 1 calc R . .
H30B H 0.2391 0.1147 0.5569 0.081 Uiso 1 1 calc R . .

loop_
_atom_site_aniso_label
_atom_site_aniso_U_11
_atom_site_aniso_U_22
_atom_site_aniso_U_33
_atom_site_aniso_U_23
_atom_site_aniso_U_13
_atom_site_aniso_U_12
Cu1 0.0270(6) 0.0272(6) 0.0386(5) 0.0005(4) 0.0085(4) 0.0011(5)
Cu2 0.0268(6) 0.0273(6) 0.0437(6) 0.0006(4) 0.0101(4) 0.0001(5)
Cl1 0.074(2) 0.095(3) 0.0742(19) 0.0339(17) 0.0090(15) 0.0048(19)
Cl2 0.0683(19) 0.0693(19) 0.0701(16) 0.0131(15) 0.0056(13) -0.0030(17)
Cl3 0.131(4) 0.066(2) 0.138(3) 0.002(2) -0.041(3) -0.019(2)
Cl4 0.071(2) 0.070(2) 0.084(2) -0.0247(16) 0.0271(15) -0.0120(18)
Cl5 0.0682(19) 0.076(2) 0.0544(15) 0.0073(13) 0.0144(13) -0.0091(17)
Cl6 0.0686(18) 0.0525(17) 0.0539(14) -0.0001(11) 0.0150(12) -0.0046(14)
Cl7 0.0563(16) 0.0625(17) 0.0489(13) 0.0027(11) 0.0155(11) -0.0006(14)
Cl8 0.0520(16) 0.0579(16) 0.0579(14) 0.0076(12) 0.0149(11) 0.0004(14)
S1 0.0530(16) 0.0502(15) 0.0379(12) -0.0023(10) 0.0113(10) 0.0164(14)
S2 0.067(2) 0.064(2) 0.0632(17) 0.0348(15) -0.0227(14) -0.0301(17)
F1 0.073(4) 0.055(4) 0.052(3) -0.007(2) 0.023(3) 0.024(3)
F2 0.044(5) 0.067(5) 0.238(10) -0.054(6) 0.007(5) 0.000(4)
F3 0.170(8) 0.060(4) 0.069(4) 0.017(3) 0.059(4) 0.052(5)
F4 0.122(6) 0.042(3) 0.057(3) 0.016(3) 0.006(3) -0.027(4)
F5 0.153(8) 0.110(7) 0.080(5) 0.013(4) 0.046(5) 0.078(6)
F6 0.095(5) 0.091(5) 0.041(3) 0.012(3) -0.009(3) -0.048(4)
O1 0.027(3) 0.023(3) 0.056(3) 0.000(2) 0.007(2) -0.006(3)
O2 0.024(3) 0.026(4) 0.059(4) 0.005(3) 0.008(3) -0.007(3)
O3 0.258(14) 0.134(9) 0.084(6) 0.067(6) 0.119(8) 0.141(10)
O4 0.076(5) 0.037(4) 0.045(4) -0.003(3) 0.018(3) 0.016(4)
O5 0.039(5) 0.086(7) 0.221(12) -0.070(8) 0.013(6) -0.005(5)
O6 0.055(4) 0.077(5) 0.029(3) 0.001(3) 0.003(3) -0.011(4)
O7 0.044(4) 0.040(4) 0.061(4) 0.015(3) 0.009(3) 0.001(3)
O8 0.116(8) 0.179(11) 0.080(6) 0.050(6) 0.062(6) 0.093(8)
N1 0.028(4) 0.026(4) 0.034(3) 0.001(3) 0.009(3) -0.004(3)
N2 0.034(4) 0.024(4) 0.036(4) -0.003(3) 0.009(3) -0.004(3)
N3 0.032(4) 0.032(4) 0.034(3) 0.000(3) 0.011(3) -0.003(3)
N4 0.031(4) 0.028(4) 0.037(4) 0.001(3) 0.013(3) 0.004(3)
C1 0.027(5) 0.036(5) 0.032(4) -0.007(4) 0.007(3) -0.004(4)
C2 0.029(5) 0.033(5) 0.035(4) 0.001(3) 0.008(3) 0.004(4)
C3 0.027(5) 0.038(5) 0.044(5) -0.003(4) 0.013(4) 0.000(4)
C4 0.025(5) 0.039(5) 0.060(6) 0.000(4) 0.007(4) 0.002(5)
C5 0.039(6) 0.018(4) 0.052(5) -0.006(4) 0.013(4) -0.013(4)
C6 0.029(5) 0.036(5) 0.048(5) -0.001(4) 0.015(4) -0.002(4)
C7 0.038(5) 0.035(5) 0.028(4) 0.005(3) 0.001(3) 0.007(4)
C8 0.035(5) 0.033(5) 0.050(5) 0.001(4) 0.012(4) 0.004(4)
C9 0.054(6) 0.044(6) 0.054(5) -0.017(4) 0.020(4) -0.005(5)
C10 0.042(6) 0.037(5) 0.037(5) 0.005(4) 0.010(4) -0.002(5)
C11 0.031(5) 0.037(5) 0.042(5) 0.000(4) 0.010(4) -0.002(4)
C12 0.030(5) 0.061(7) 0.059(6) 0.005(5) 0.014(4) 0.006(5)
C13 0.031(5) 0.027(5) 0.036(4) 0.001(3) 0.009(3) 0.000(4)
C18 0.038(5) 0.034(5) 0.043(5) -0.002(4) 0.014(4) -0.002(5)
C17 0.034(5) 0.047(6) 0.048(5) -0.003(4) 0.015(4) -0.002(5)
C16 0.030(5) 0.049(6) 0.055(6) -0.010(4) 0.015(4) -0.009(5)
C15 0.040(6) 0.023(5) 0.048(5) 0.006(4) 0.016(4) 0.000(4)
C14 0.037(5) 0.026(5) 0.044(5) -0.006(3) 0.020(4) 0.004(4)
C19 0.033(5) 0.040(6) 0.063(5) -0.012(4) 0.020(4) 0.003(5)
C20 0.051(6) 0.032(5) 0.044(5) 0.010(4) 0.004(4) -0.010(5)
C21 0.074(8) 0.048(7) 0.050(5) -0.006(4) 0.023(5) -0.024(6)
C22 0.043(6) 0.043(6) 0.067(6) -0.013(5) 0.028(5) 0.002(5)
C23 0.043(6) 0.037(6) 0.064(6) 0.016(5) -0.006(4) 0.002(5)
C24 0.058(7) 0.072(8) 0.048(6) 0.009(5) 0.012(5) -0.010(6)
C25 0.055(7) 0.036(5) 0.040(5) 0.003(4) 0.002(4) 0.011(5)
C26 0.077(9) 0.059(8) 0.064(7) 0.002(5) 0.014(6) -0.010(7)
C27 0.118(12) 0.108(12) 0.068(8) 0.018(7) -0.003(7) -0.063(10)
C28 0.127(14) 0.100(12) 0.092(10) -0.023(8) 0.024(9) -0.055(11)
C29 0.061(7) 0.057(7) 0.066(7) 0.001(5) 0.008(5) -0.016(6)
C30 0.065(8) 0.073(8) 0.070(7) 0.022(6) 0.027(5) 0.023(7)

loop_
_atom_type_symbol
_atom_type_description
_atom_type_scat_dispersion_real
_atom_type_scat_dispersion_imag
_atom_type_scat_source
S S 0.1246 0.1234 'International Tables Vol C Tables 4.2.6.8 and 6.1.1.4'
Cu Cu 0.3201 1.2651 'International Tables Vol C Tables 4.2.6.8 and 6.1.1.4'
F F 0.0171 0.0103 'International Tables Vol C Tables 4.2.6.8 and 6.1.1.4'
O O 0.0106 0.0060 'International Tables Vol C Tables 4.2.6.8 and 6.1.1.4'
N N 0.0061 0.0033 'International Tables Vol C Tables 4.2.6.8 and 6.1.1.4'
C C 0.0033 0.0016 'International Tables Vol C Tables 4.2.6.8 and 6.1.1.4'
H H 0.0000 0.0000 'International Tables Vol C Tables 4.2.6.8 and 6.1.1.4'
Cl Cl 0.1484 0.1585 'International Tables Vol C Tables 4.2.6.8 and 6.1.1.4'

loop_
_geom_angle_atom_site_label_1
_geom_angle_atom_site_label_2
_geom_angle_atom_site_label_3
_geom_angle
_geom_angle_site_symmetry_1
_geom_angle_site_symmetry_3
_geom_angle_publ_flag
O2 Cu1 O1 80.4(2) . . ?
O2 Cu1 N1 175.1(3) . . ?
O1 Cu1 N1 94.7(3) . . ?
O2 Cu1 N2 95.0(3) . . ?
O1 Cu1 N2 175.3(3) . . ?
N1 Cu1 N2 89.9(3) . . ?
O2 Cu1 Cu2 40.33(18) . . ?
O1 Cu1 Cu2 40.21(17) . . ?
N1 Cu1 Cu2 134.8(2) . . ?
N2 Cu1 Cu2 135.1(2) . . ?
O1 Cu2 O2 81.0(2) . . ?
O1 Cu2 N4 175.5(3) . . ?
O2 Cu2 N4 94.7(3) . . ?
O1 Cu2 N3 95.1(3) . . ?
O2 Cu2 N3 174.4(3) . . ?
N4 Cu2 N3 89.3(3) . . ?
O1 Cu2 Cu1 40.58(18) . . ?
O2 Cu2 Cu1 40.58(18) . . ?
N4 Cu2 Cu1 135.1(2) . . ?
N3 Cu2 Cu1 135.1(2) . . ?
O3 S1 O5 115.6(8) . . ?
O3 S1 O4 114.6(6) . . ?
O5 S1 O4 114.2(6) . . ?
O3 S1 C25 103.7(5) . . ?
O5 S1 C25 101.9(6) . . ?
O4 S1 C25 104.5(4) . . ?
O7 S2 O6 120.7(5) . . ?
O7 S2 O8 109.8(5) . . ?
O6 S2 O8 110.6(5) . . ?
O7 S2 C26 109.9(5) . . ?
O6 S2 C26 110.9(5) . . ?
O8 S2 C26 90.9(6) . . ?
Cu2 O1 Cu1 99.2(3) . . ?
Cu2 O2 Cu1 99.1(3) . . ?
C1 N1 C11 112.1(6) . . ?
C1 N1 C10 112.5(6) . . ?
C11 N1 C10 108.1(6) . . ?
C1 N1 Cu1 108.0(5) . . ?
C11 N1 Cu1 110.2(5) . . ?
C10 N1 Cu1 105.7(5) . . ?
C8 N2 C7 109.3(6) . . ?
C8 N2 C2 112.5(6) . . ?
C7 N2 C2 113.3(6) . . ?
C8 N2 Cu1 110.7(5) . . ?
C7 N2 Cu1 104.8(5) . . ?
C2 N2 Cu1 106.0(5) . . ?
C13 N3 C20 112.2(6) . . ?
C13 N3 C19 111.7(6) . . ?
C20 N3 C19 107.0(7) . . ?
C13 N3 Cu2 108.5(5) . . ?
C20 N3 Cu2 110.9(5) . . ?
C19 N3 Cu2 106.4(5) . . ?
C14 N4 C22 114.1(6) . . ?
C14 N4 C23 110.8(7) . . ?
C22 N4 C23 107.2(7) . . ?
C14 N4 Cu2 107.9(5) . . ?
C22 N4 Cu2 105.8(6) . . ?
C23 N4 Cu2 111.0(5) . . ?
N1 C1 C2 108.4(6) . . ?
N1 C1 C6 116.2(7) . . ?
C2 C1 C6 110.1(7) . . ?
N1 C1 H1 107.2 . . ?
C2 C1 H1 107.2 . . ?
C6 C1 H1 107.2 . . ?
N2 C2 C1 108.6(6) . . ?
N2 C2 C3 114.1(7) . . ?
C1 C2 C3 110.8(7) . . ?
N2 C2 H2 107.7 . . ?
C1 C2 H2 107.7 . . ?
C3 C2 H2 107.7 . . ?
C4 C3 C2 110.1(7) . . ?
C4 C3 H3A 109.6 . . ?
C2 C3 H3A 109.6 . . ?
C4 C3 H3B 109.6 . . ?
C2 C3 H3B 109.6 . . ?
H3A C3 H3B 108.2 . . ?
C3 C4 C5 111.0(7) . . ?
C3 C4 H4A 109.4 . . ?
C5 C4 H4A 109.4 . . ?
C3 C4 H4B 109.4 . . ?
C5 C4 H4B 109.4 . . ?
H4A C4 H4B 108.0 . . ?
C6 C5 C4 110.8(7) . . ?
C6 C5 H5A 109.5 . . ?
C4 C5 H5A 109.5 . . ?
C6 C5 H5B 109.5 . . ?
C4 C5 H5B 109.5 . . ?
H5A C5 H5B 108.1 . . ?
C5 C6 C1 111.1(7) . . ?
C5 C6 H6A 109.4 . . ?
C1 C6 H6A 109.4 . . ?
C5 C6 H6B 109.4 . . ?
C1 C6 H6B 109.4 . . ?
H6A C6 H6B 108.0 . . ?
N2 C7 H7A 109.5 . . ?
N2 C7 H7B 109.5 . . ?
H7A C7 H7B 109.5 . . ?
N2 C7 H7C 109.5 . . ?
H7A C7 H7C 109.5 . . ?
H7B C7 H7C 109.5 . . ?
N2 C8 C9 114.2(7) . . ?
N2 C8 H8A 108.7 . . ?
C9 C8 H8A 108.7 . . ?
N2 C8 H8B 108.7 . . ?
C9 C8 H8B 108.7 . . ?
H8A C8 H8B 107.6 . . ?
C8 C9 H9A 109.5 . . ?
C8 C9 H9B 109.5 . . ?
H9A C9 H9B 109.5 . . ?
C8 C9 H9C 109.5 . . ?
H9A C9 H9C 109.5 . . ?
H9B C9 H9C 109.5 . . ?
N1 C10 H10A 109.5 . . ?
N1 C10 H10B 109.5 . . ?
H10A C10 H10B 109.5 . . ?
N1 C10 H10C 109.5 . . ?
H10A C10 H10C 109.5 . . ?
H10B C10 H10C 109.5 . . ?
N1 C11 C12 113.4(7) . . ?
N1 C11 H11A 108.9 . . ?
C12 C11 H11A 108.9 . . ?
N1 C11 H11B 108.9 . . ?
C12 C11 H11B 108.9 . . ?
H11A C11 H11B 107.7 . . ?
C11 C12 H12A 109.5 . . ?
C11 C12 H12B 109.5 . . ?
H12A C12 H12B 109.5 . . ?
C11 C12 H12C 109.5 . . ?
H12A C12 H12C 109.5 . . ?
H12B C12 H12C 109.5 . . ?
N3 C13 C18 116.6(7) . . ?
N3 C13 C14 108.1(6) . . ?
C18 C13 C14 110.6(7) . . ?
N3 C13 H13 107.0 . . ?
C18 C13 H13 107.0 . . ?
C14 C13 H13 107.0 . . ?
C13 C18 C17 111.3(7) . . ?
C13 C18 H18A 109.4 . . ?
C17 C18 H18A 109.4 . . ?
C13 C18 H18B 109.4 . . ?
C17 C18 H18B 109.4 . . ?
H18A C18 H18B 108.0 . . ?
C16 C17 C18 109.8(7) . . ?
C16 C17 H17A 109.7 . . ?
C18 C17 H17A 109.7 . . ?
C16 C17 H17B 109.7 . . ?
C18 C17 H17B 109.7 . . ?
H17A C17 H17B 108.2 . . ?
C17 C16 C15 111.1(8) . . ?
C17 C16 H16A 109.4 . . ?
C15 C16 H16A 109.4 . . ?
C17 C16 H16B 109.4 . . ?
C15 C16 H16B 109.4 . . ?
H16A C16 H16B 108.0 . . ?
C14 C15 C16 110.1(7) . . ?
C14 C15 H15A 109.6 . . ?
C16 C15 H15A 109.6 . . ?
C14 C15 H15B 109.6 . . ?
C16 C15 H15B 109.6 . . ?
H15A C15 H15B 108.1 . . ?
N4 C14 C15 115.3(7) . . ?
N4 C14 C13 107.2(7) . . ?
C15 C14 C13 110.7(7) . . ?
N4 C14 H14 107.8 . . ?
C15 C14 H14 107.8 . . ?
C13 C14 H14 107.8 . . ?
N3 C19 H19A 109.5 . . ?
N3 C19 H19B 109.5 . . ?
H19A C19 H19B 109.5 . . ?
N3 C19 H19C 109.5 . . ?
H19A C19 H19C 109.5 . . ?
H19B C19 H19C 109.5 . . ?
C21 C20 N3 113.7(8) . . ?
C21 C20 H20A 108.8 . . ?
N3 C20 H20A 108.8 . . ?
C21 C20 H20B 108.8 . . ?
N3 C20 H20B 108.8 . . ?
H20A C20 H20B 107.7 . . ?
C20 C21 H21A 109.5 . . ?
C20 C21 H21B 109.5 . . ?
H21A C21 H21B 109.5 . . ?
C20 C21 H21C 109.5 . . ?
H21A C21 H21C 109.5 . . ?
H21B C21 H21C 109.5 . . ?
N4 C22 H22A 109.5 . . ?
N4 C22 H22B 109.5 . . ?
H22A C22 H22B 109.5 . . ?
N4 C22 H22C 109.5 . . ?
H22A C22 H22C 109.5 . . ?
H22B C22 H22C 109.5 . . ?
C24 C23 N4 114.0(8) . . ?
C24 C23 H23A 108.8 . . ?
N4 C23 H23A 108.8 . . ?
C24 C23 H23B 108.8 . . ?
N4 C23 H23B 108.8 . . ?
H23A C23 H23B 107.7 . . ?
C23 C24 H24A 109.5 . . ?
C23 C24 H24B 109.5 . . ?
H24A C24 H24B 109.5 . . ?
C23 C24 H24C 109.5 . . ?
H24A C24 H24C 109.5 . . ?
H24B C24 H24C 109.5 . . ?
F3 C25 F2 105.7(9) . . ?
F3 C25 F1 107.5(8) . . ?
F2 C25 F1 106.7(9) . . ?
F3 C25 S1 111.9(8) . . ?
F2 C25 S1 111.0(7) . . ?
F1 C25 S1 113.6(6) . . ?
F6 C26 F4 105.1(9) . . ?
F6 C26 F5 114.1(11) . . ?
F4 C26 F5 112.2(9) . . ?
F6 C26 S2 113.2(8) . . ?
F4 C26 S2 110.3(9) . . ?
F5 C26 S2 102.1(8) . . ?
Cl1 C27 Cl2 113.2(7) . . ?
Cl1 C27 H27A 108.9 . . ?
Cl2 C27 H27A 108.9 . . ?
Cl1 C27 H27B 108.9 . . ?
Cl2 C27 H27B 108.9 . . ?
H27A C27 H27B 107.8 . . ?
Cl3 C28 Cl4 115.6(9) . . ?
Cl3 C28 H28A 108.4 . . ?
Cl4 C28 H28A 108.4 . . ?
Cl3 C28 H28B 108.4 . . ?
Cl4 C28 H28B 108.4 . . ?
H28A C28 H28B 107.4 . . ?
Cl6 C29 Cl5 111.1(6) . . ?
Cl6 C29 H29A 109.4 . . ?
Cl5 C29 H29A 109.4 . . ?
Cl6 C29 H29B 109.4 . . ?
Cl5 C29 H29B 109.4 . . ?
H29A C29 H29B 108.0 . . ?
Cl8 C30 Cl7 113.3(6) . . ?
Cl8 C30 H30A 108.9 . . ?
Cl7 C30 H30A 108.9 . . ?
Cl8 C30 H30B 108.9 . . ?
Cl7 C30 H30B 108.9 . . ?
H30A C30 H30B 107.7 . . ?

loop_
_geom_bond_atom_site_label_1
_geom_bond_atom_site_label_2
_geom_bond_distance
_geom_bond_site_symmetry_2
_geom_bond_publ_flag
Cu1 O2 1.808(6) . ?
Cu1 O1 1.809(6) . ?
Cu1 N1 1.928(7) . ?
Cu1 N2 1.957(7) . ?
Cu1 Cu2 2.7445(14) . ?
Cu2 O1 1.795(5) . ?
Cu2 O2 1.799(6) . ?
Cu2 N4 1.934(7) . ?
Cu2 N3 1.936(7) . ?
Cl1 C27 1.728(13) . ?
Cl2 C27 1.765(12) . ?
Cl3 C28 1.676(14) . ?
Cl4 C28 1.771(13) . ?
Cl5 C29 1.766(11) . ?
Cl6 C29 1.757(10) . ?
Cl7 C30 1.763(10) . ?
Cl8 C30 1.749(11) . ?
S1 O3 1.399(8) . ?
S1 O5 1.425(10) . ?
S1 O4 1.445(6) . ?
S1 C25 1.813(10) . ?
S2 O7 1.397(7) . ?
S2 O6 1.400(6) . ?
S2 O8 1.716(11) . ?
S2 C26 1.748(13) . ?
F1 C25 1.333(11) . ?
F2 C25 1.321(12) . ?
F3 C25 1.305(11) . ?
F4 C26 1.388(13) . ?
F5 C26 1.399(14) . ?
F6 C26 1.323(12) . ?
N1 C1 1.495(10) . ?
N1 C11 1.507(11) . ?
N1 C10 1.529(9) . ?
N2 C8 1.492(10) . ?
N2 C7 1.498(9) . ?
N2 C2 1.519(11) . ?
N3 C13 1.498(11) . ?
N3 C20 1.526(10) . ?
N3 C19 1.533(10) . ?
N4 C14 1.514(11) . ?
N4 C22 1.514(11) . ?
N4 C23 1.516(11) . ?
C1 C2 1.526(12) . ?
C1 C6 1.547(12) . ?
C1 H1 1.0000 . ?
C2 C3 1.549(11) . ?
C2 H2 1.0000 . ?
C3 C4 1.519(12) . ?
C3 H3A 0.9900 . ?
C3 H3B 0.9900 . ?
C4 C5 1.545(12) . ?
C4 H4A 0.9900 . ?
C4 H4B 0.9900 . ?
C5 C6 1.527(12) . ?
C5 H5A 0.9900 . ?
C5 H5B 0.9900 . ?
C6 H6A 0.9900 . ?
C6 H6B 0.9900 . ?
C7 H7A 0.9800 . ?
C7 H7B 0.9800 . ?
C7 H7C 0.9800 . ?
C8 C9 1.533(12) . ?
C8 H8A 0.9900 . ?
C8 H8B 0.9900 . ?
C9 H9A 0.9800 . ?
C9 H9B 0.9800 . ?
C9 H9C 0.9800 . ?
C10 H10A 0.9800 . ?
C10 H10B 0.9800 . ?
C10 H10C 0.9800 . ?
C11 C12 1.516(11) . ?
C11 H11A 0.9900 . ?
C11 H11B 0.9900 . ?
C12 H12A 0.9800 . ?
C12 H12B 0.9800 . ?
C12 H12C 0.9800 . ?
C13 C18 1.502(12) . ?
C13 C14 1.548(11) . ?
C13 H13 1.0000 . ?
C18 C17 1.549(13) . ?
C18 H18A 0.9900 . ?
C18 H18B 0.9900 . ?
C17 C16 1.518(13) . ?
C17 H17A 0.9900 . ?
C17 H17B 0.9900 . ?
C16 C15 1.545(12) . ?
C16 H16A 0.9900 . ?
C16 H16B 0.9900 . ?
C15 C14 1.523(12) . ?
C15 H15A 0.9900 . ?
C15 H15B 0.9900 . ?
C14 H14 1.0000 . ?
C19 H19A 0.9800 . ?
C19 H19B 0.9800 . ?
C19 H19C 0.9800 . ?
C20 C21 1.509(13) . ?
C20 H20A 0.9900 . ?
C20 H20B 0.9900 . ?
C21 H21A 0.9800 . ?
C21 H21B 0.9800 . ?
C21 H21C 0.9800 . ?
C22 H22A 0.9800 . ?
C22 H22B 0.9800 . ?
C22 H22C 0.9800 . ?
C23 C24 1.513(14) . ?
C23 H23A 0.9900 . ?
C23 H23B 0.9900 . ?
C24 H24A 0.9800 . ?
C24 H24B 0.9800 . ?
C24 H24C 0.9800 . ?
C27 H27A 0.9900 . ?
C27 H27B 0.9900 . ?
C28 H28A 0.9900 . ?
C28 H28B 0.9900 . ?
C29 H29A 0.9900 . ?
C29 H29B 0.9900 . ?
C30 H30A 0.9900 . ?
C30 H30B 0.9900 . ?

loop_
_geom_torsion_atom_site_label_1
_geom_torsion_atom_site_label_2
_geom_torsion_atom_site_label_3
_geom_torsion_atom_site_label_4
_geom_torsion
_geom_torsion_site_symmetry_1
_geom_torsion_site_symmetry_2
_geom_torsion_site_symmetry_3
_geom_torsion_site_symmetry_4
_geom_torsion_publ_flag
O2 Cu1 Cu2 O1 173.2(4) . . . . ?
N1 Cu1 Cu2 O1 -6.4(4) . . . . ?
N2 Cu1 Cu2 O1 -179.5(4) . . . . ?
O1 Cu1 Cu2 O2 -173.2(4) . . . . ?
N1 Cu1 Cu2 O2 -179.6(4) . . . . ?
N2 Cu1 Cu2 O2 7.3(4) . . . . ?
O2 Cu1 Cu2 N4 -4.8(4) . . . . ?
O1 Cu1 Cu2 N4 -178.0(4) . . . . ?
N1 Cu1 Cu2 N4 175.6(4) . . . . ?
N2 Cu1 Cu2 N4 2.5(4) . . . . ?
O2 Cu1 Cu2 N3 -174.8(4) . . . . ?
O1 Cu1 Cu2 N3 12.0(4) . . . . ?
N1 Cu1 Cu2 N3 5.6(4) . . . . ?
N2 Cu1 Cu2 N3 -167.5(4) . . . . ?
O2 Cu2 O1 Cu1 4.5(3) . . . . ?
N3 Cu2 O1 Cu1 -171.5(3) . . . . ?
O2 Cu1 O1 Cu2 -4.5(3) . . . . ?
N1 Cu1 O1 Cu2 175.5(3) . . . . ?
O1 Cu2 O2 Cu1 -4.5(3) . . . . ?
N4 Cu2 O2 Cu1 176.6(3) . . . . ?
O1 Cu1 O2 Cu2 4.5(3) . . . . ?
N2 Cu1 O2 Cu2 -174.8(3) . . . . ?
O1 Cu1 N1 C1 168.4(5) . . . . ?
N2 Cu1 N1 C1 -12.3(5) . . . . ?
Cu2 Cu1 N1 C1 172.5(3) . . . . ?
O1 Cu1 N1 C11 45.7(5) . . . . ?
N2 Cu1 N1 C11 -135.0(5) . . . . ?
Cu2 Cu1 N1 C11 49.8(6) . . . . ?
O1 Cu1 N1 C10 -70.9(5) . . . . ?
N2 Cu1 N1 C10 108.3(5) . . . . ?
Cu2 Cu1 N1 C10 -66.8(6) . . . . ?
O2 Cu1 N2 C8 43.9(5) . . . . ?
N1 Cu1 N2 C8 -135.9(5) . . . . ?
Cu2 Cu1 N2 C8 39.2(6) . . . . ?
O2 Cu1 N2 C7 -73.8(5) . . . . ?
N1 Cu1 N2 C7 106.4(5) . . . . ?
Cu2 Cu1 N2 C7 -78.5(5) . . . . ?
O2 Cu1 N2 C2 166.1(5) . . . . ?
N1 Cu1 N2 C2 -13.7(5) . . . . ?
Cu2 Cu1 N2 C2 161.4(3) . . . . ?
O1 Cu2 N3 C13 169.4(5) . . . . ?
N4 Cu2 N3 C13 -11.4(5) . . . . ?
Cu1 Cu2 N3 C13 161.6(4) . . . . ?
O1 Cu2 N3 C20 45.8(5) . . . . ?
N4 Cu2 N3 C20 -135.0(5) . . . . ?
Cu1 Cu2 N3 C20 38.0(6) . . . . ?
O1 Cu2 N3 C19 -70.3(5) . . . . ?
N4 Cu2 N3 C19 109.0(5) . . . . ?
Cu1 Cu2 N3 C19 -78.1(6) . . . . ?
O2 Cu2 N4 C14 168.7(5) . . . . ?
N3 Cu2 N4 C14 -15.2(5) . . . . ?
Cu1 Cu2 N4 C14 171.8(3) . . . . ?
O2 Cu2 N4 C22 -68.8(6) . . . . ?
N3 Cu2 N4 C22 107.3(6) . . . . ?
Cu1 Cu2 N4 C22 -65.7(6) . . . . ?
O2 Cu2 N4 C23 47.1(6) . . . . ?
N3 Cu2 N4 C23 -136.8(6) . . . . ?
Cu1 Cu2 N4 C23 50.3(7) . . . . ?
C11 N1 C1 C2 157.3(6) . . . . ?
C10 N1 C1 C2 -80.6(8) . . . . ?
Cu1 N1 C1 C2 35.7(7) . . . . ?
C11 N1 C1 C6 -78.1(8) . . . . ?
C10 N1 C1 C6 44.0(9) . . . . ?
Cu1 N1 C1 C6 160.4(6) . . . . ?
C8 N2 C2 C1 157.6(6) . . . . ?
C7 N2 C2 C1 -77.8(8) . . . . ?
Cu1 N2 C2 C1 36.6(7) . . . . ?
C8 N2 C2 C3 -78.2(8) . . . . ?
C7 N2 C2 C3 46.3(9) . . . . ?
Cu1 N2 C2 C3 160.7(5) . . . . ?
N1 C1 C2 N2 -48.3(8) . . . . ?
C6 C1 C2 N2 -176.5(6) . . . . ?
N1 C1 C2 C3 -174.4(6) . . . . ?
C6 C1 C2 C3 57.4(8) . . . . ?
N2 C2 C3 C4 178.7(7) . . . . ?
C1 C2 C3 C4 -58.3(9) . . . . ?
C2 C3 C4 C5 57.2(9) . . . . ?
C3 C4 C5 C6 -56.6(9) . . . . ?
C4 C5 C6 C1 55.8(9) . . . . ?
N1 C1 C6 C5 179.7(7) . . . . ?
C2 C1 C6 C5 -56.6(9) . . . . ?
C7 N2 C8 C9 168.6(7) . . . . ?
C2 N2 C8 C9 -64.7(9) . . . . ?
Cu1 N2 C8 C9 53.6(8) . . . . ?
C1 N1 C11 C12 -66.0(9) . . . . ?
C10 N1 C11 C12 169.3(7) . . . . ?
Cu1 N1 C11 C12 54.3(8) . . . . ?
C20 N3 C13 C18 -76.9(9) . . . . ?
C19 N3 C13 C18 43.2(9) . . . . ?
Cu2 N3 C13 C18 160.2(5) . . . . ?
C20 N3 C13 C14 157.7(7) . . . . ?
C19 N3 C13 C14 -82.2(8) . . . . ?
Cu2 N3 C13 C14 34.8(7) . . . . ?
N3 C13 C18 C17 178.7(6) . . . . ?
C14 C13 C18 C17 -57.2(9) . . . . ?
C13 C18 C17 C16 57.6(9) . . . . ?
C18 C17 C16 C15 -57.0(10) . . . . ?
C17 C16 C15 C14 57.4(10) . . . . ?
C22 N4 C14 C15 44.0(10) . . . . ?
C23 N4 C14 C15 -77.1(9) . . . . ?
Cu2 N4 C14 C15 161.2(5) . . . . ?
C22 N4 C14 C13 -79.8(8) . . . . ?
C23 N4 C14 C13 159.1(7) . . . . ?
Cu2 N4 C14 C13 37.4(7) . . . . ?
C16 C15 C14 N4 -178.3(7) . . . . ?
C16 C15 C14 C13 -56.3(9) . . . . ?
N3 C13 C14 N4 -47.5(8) . . . . ?
C18 C13 C14 N4 -176.3(6) . . . . ?
N3 C13 C14 C15 -174.1(6) . . . . ?
C18 C13 C14 C15 57.1(9) . . . . ?
C13 N3 C20 C21 -73.4(9) . . . . ?
C19 N3 C20 C21 163.8(7) . . . . ?
Cu2 N3 C20 C21 48.1(9) . . . . ?
C14 N4 C23 C24 -72.8(10) . . . . ?
C22 N4 C23 C24 162.0(8) . . . . ?
Cu2 N4 C23 C24 47.0(10) . . . . ?
O3 S1 C25 F3 176.5(9) . . . . ?
O5 S1 C25 F3 56.1(9) . . . . ?
O4 S1 C25 F3 -63.1(8) . . . . ?
O3 S1 C25 F2 -65.7(10) . . . . ?
O5 S1 C25 F2 173.9(9) . . . . ?
O4 S1 C25 F2 54.7(9) . . . . ?
O3 S1 C25 F1 54.6(10) . . . . ?
O5 S1 C25 F1 -65.9(9) . . . . ?
O4 S1 C25 F1 175.0(7) . . . . ?
O7 S2 C26 F6 51.3(11) . . . . ?
O6 S2 C26 F6 -172.6(8) . . . . ?
O8 S2 C26 F6 -60.1(9) . . . . ?
O7 S2 C26 F4 168.8(7) . . . . ?
O6 S2 C26 F4 -55.1(9) . . . . ?
O8 S2 C26 F4 57.3(8) . . . . ?
O7 S2 C26 F5 -71.8(8) . . . . ?
O6 S2 C26 F5 64.3(8) . . . . ?
O8 S2 C26 F5 176.8(7) . . . . ?
